data_4024545
loop_
_publ_author_name
'Mark J. Thompson'
'Harry Adams'
'Beining Chen'

_publ_contact_author_address
;University of Sheffield
Department of Chemistry
Brook Hill
Sheffield
S3 7HF
UK
;
_publ_contact_author_email b.chen@sheffield.ac.uk
_publ_contact_author_name 'Beining Chen'
_publ_contact_author_phone '+44 (0)114 222 9467'
_publ_section_title
;
Development of a Diversity-Oriented Approach to Oxazole-5-amide Libraries
;
_journal_name_full 'Journal of Organic Chemistry'
_journal_page_first 3856
_journal_page_last 3865
_journal_paper_doi 10.1021/jo900425w
_journal_volume 74
_journal_year 2009
_chemical_formula_sum 'C21 H19 F3 N2 O2'
_chemical_formula_weight 388.38
_chemical_name_systematic
;

 ?

;
_space_group_IT_number 33
_symmetry_cell_setting orthorhombic
_symmetry_space_group_name_Hall 'P 2c -2n'
_symmetry_space_group_name_H-M 'P n a 21'
_atom_sites_solution_hydrogens geom
_atom_sites_solution_primary direct
_atom_sites_solution_secondary difmap
_audit_creation_method SHELXL-97
_cell_angle_alpha 90.00
_cell_angle_beta 90.00
_cell_angle_gamma 90.00
_cell_formula_units_Z 4
_cell_length_a 15.3989(13)
_cell_length_b 5.6954(5)
_cell_length_c 21.6927(18)
_cell_measurement_reflns_used 8658
_cell_measurement_temperature 150(2)
_cell_measurement_theta_max 30.08
_cell_measurement_theta_min 2.81
_cell_volume 1902.5(3)
_computing_cell_refinement 'Bruker SMART'
_computing_data_collection 'Bruker SMART'
_computing_data_reduction 'Bruker SAINT'
_computing_molecular_graphics 'Bruker SHELXTL'
_computing_publication_material 'Bruker SHELXTL'
_computing_structure_refinement 'SHELXL-97 (Sheldrick, 1997)'
_computing_structure_solution 'SHELXS-97 (Sheldrick, 1990)'
_diffrn_ambient_temperature 150(2)
_diffrn_detector_area_resol_mean 100
_diffrn_measured_fraction_theta_full 1.000
_diffrn_measured_fraction_theta_max 0.979
_diffrn_measurement_device_type 'CCD area detector'
_diffrn_measurement_method 'phi and omega scans'
_diffrn_radiation_monochromator graphite
_diffrn_radiation_source 'fine-focus sealed tube'
_diffrn_radiation_type MoK\a
_diffrn_radiation_wavelength 0.71073
_diffrn_reflns_av_R_equivalents 0.0311
_diffrn_reflns_av_sigmaI/netI 0.0218
_diffrn_reflns_limit_h_max 22
_diffrn_reflns_limit_h_min -21
_diffrn_reflns_limit_k_max 8
_diffrn_reflns_limit_k_min -8
_diffrn_reflns_limit_l_max 29
_diffrn_reflns_limit_l_min -29
_diffrn_reflns_number 21655
_diffrn_reflns_theta_full 25.00
_diffrn_reflns_theta_max 30.51
_diffrn_reflns_theta_min 1.88
_diffrn_standards_decay_% 0
_diffrn_standards_number 0
_exptl_absorpt_coefficient_mu 0.108
_exptl_absorpt_correction_T_max 0.9883
_exptl_absorpt_correction_T_min 0.9602
_exptl_absorpt_correction_type multi-scan
_exptl_absorpt_process_details sadabs
_exptl_crystal_colour colourless
_exptl_crystal_density_diffrn 1.356
_exptl_crystal_density_method 'not measured'
_exptl_crystal_description BLOCK
_exptl_crystal_F_000 808
_exptl_crystal_size_max 0.38
_exptl_crystal_size_mid 0.21
_exptl_crystal_size_min 0.11
_refine_diff_density_max 0.259
_refine_diff_density_min -0.218
_refine_diff_density_rms 0.038
_refine_ls_abs_structure_details 'Flack H D (1983), Acta Cryst. A39, 876-881'
_refine_ls_extinction_method none
_refine_ls_goodness_of_fit_ref 1.082
_refine_ls_hydrogen_treatment constr
_refine_ls_matrix_type full
_refine_ls_number_parameters 256
_refine_ls_number_reflns 2907
_refine_ls_number_restraints 1
_refine_ls_restrained_S_all 1.082
_refine_ls_R_factor_all 0.0354
_refine_ls_R_factor_gt 0.0318
_refine_ls_shift/su_max 0.000
_refine_ls_shift/su_mean 0.000
_refine_ls_structure_factor_coef Fsqd
_refine_ls_weighting_details 'calc w=1/[\s^2^(Fo^2^)+(0.0387P)^2^+0.2293P] where P=(Fo^2^+2Fc^2^)/3'
_refine_ls_weighting_scheme calc
_refine_ls_wR_factor_gt 0.0738
_refine_ls_wR_factor_ref 0.0756
_reflns_number_gt 2700
_reflns_number_total 2907
_reflns_threshold_expression >2sigma(I)
_cod_data_source_file jo900425w_si_003.cif
_cod_data_source_block omt1m
_cod_depositor_comments
;
The following automatic conversions were performed:
'_symmetry_cell_setting' value 'Orthorhombic' changed to 'orthorhombic'
according to '/home/saulius/struct/CIF-dictionaries/cif_core.dic'
dictionary named 'cif_core.dic' version 2.4.1 from 2010-06-29.

Automatic conversion script
Id: cif_fix_enum 1527 2010-12-29 10:47:43Z saulius 
;
_cod_original_sg_symbol_H-M Pna2(1)
_cod_database_code 4024545

loop_
_symmetry_equiv_pos_as_xyz
'x, y, z'
'-x, -y, z+1/2'
'x+1/2, -y+1/2, z'
'-x+1/2, y+1/2, z+1/2'

loop_
_atom_site_label
_atom_site_type_symbol
_atom_site_fract_x
_atom_site_fract_y
_atom_site_fract_z
_atom_site_U_iso_or_equiv
_atom_site_adp_type
_atom_site_occupancy
_atom_site_symmetry_multiplicity
_atom_site_calc_flag
_atom_site_refinement_flags
_atom_site_disorder_assembly
_atom_site_disorder_group
N1 N 0.28283(8) 0.8467(2) 0.24596(6) 0.0195(3) Uani 1 1 d . . .
N2 N 0.31251(8) 0.9915(2) 0.40530(6) 0.0187(3) Uani 1 1 d . . .
O1 O 0.36241(7) 0.7320(2) 0.33663(5) 0.0186(2) Uani 1 1 d . . .
O2 O 0.29728(7) 0.7099(2) 0.14640(5) 0.0220(2) Uani 1 1 d . . .
C1 C 0.30175(10) 0.8714(3) 0.30709(7) 0.0178(3) Uani 1 1 d . . .
C2 C 0.27074(10) 1.0286(3) 0.34929(7) 0.0178(3) Uani 1 1 d . . .
C3 C 0.36446(10) 0.8167(3) 0.39546(7) 0.0184(3) Uani 1 1 d . . .
C4 C 0.42399(10) 0.7052(3) 0.43876(7) 0.0187(3) Uani 1 1 d . . .
C5 C 0.44129(11) 0.8173(3) 0.49465(8) 0.0236(3) Uani 1 1 d . . .
H5 H 0.4133 0.9613 0.5043 0.028 Uiso 1 1 calc R . .
C6 C 0.49937(12) 0.7181(4) 0.53604(8) 0.0295(4) Uani 1 1 d . . .
H6 H 0.5110 0.7940 0.5742 0.035 Uiso 1 1 calc R . .
C7 C 0.54067(12) 0.5074(3) 0.52179(9) 0.0299(4) Uani 1 1 d . . .
H7 H 0.5807 0.4401 0.5500 0.036 Uiso 1 1 calc R . .
C8 C 0.52326(12) 0.3965(3) 0.46648(9) 0.0277(4) Uani 1 1 d . . .
H8 H 0.5515 0.2528 0.4569 0.033 Uiso 1 1 calc R . .
C9 C 0.46484(11) 0.4929(3) 0.42473(8) 0.0224(3) Uani 1 1 d . . .
H9 H 0.4528 0.4151 0.3870 0.027 Uiso 1 1 calc R . .
C10 C 0.20550(10) 1.2150(3) 0.34342(7) 0.0178(3) Uani 1 1 d . . .
C11 C 0.14221(11) 1.2110(3) 0.29714(8) 0.0231(3) Uani 1 1 d . . .
H11 H 0.1408 1.0853 0.2684 0.028 Uiso 1 1 calc R . .
C12 C 0.08149(11) 1.3904(3) 0.29326(9) 0.0258(4) Uani 1 1 d . . .
H12 H 0.0388 1.3874 0.2617 0.031 Uiso 1 1 calc R . .
C13 C 0.08275(11) 1.5741(3) 0.33525(8) 0.0246(3) Uani 1 1 d . . .
H13 H 0.0416 1.6977 0.3320 0.030 Uiso 1 1 calc R . .
C14 C 0.14430(10) 1.5773(3) 0.38207(8) 0.0223(3) Uani 1 1 d . . .
H14 H 0.1445 1.7014 0.4113 0.027 Uiso 1 1 calc R . .
C15 C 0.20557(10) 1.3989(3) 0.38613(8) 0.0191(3) Uani 1 1 d . . .
H15 H 0.2477 1.4019 0.4181 0.023 Uiso 1 1 calc R . .
C16 C 0.31847(10) 0.7162(3) 0.20596(7) 0.0181(3) Uani 1 1 d . . .
C17 C 0.22382(11) 0.8472(3) 0.11997(8) 0.0210(3) Uani 1 1 d . . .
C18 C 0.13937(11) 0.7575(3) 0.14695(9) 0.0275(4) Uani 1 1 d . . .
H18A H 0.1350 0.5878 0.1401 0.041 Uiso 1 1 calc R . .
H18B H 0.0904 0.8366 0.1269 0.041 Uiso 1 1 calc R . .
H18C H 0.1381 0.7899 0.1913 0.041 Uiso 1 1 calc R . .
C19 C 0.23085(13) 0.7881(4) 0.05168(8) 0.0291(4) Uani 1 1 d . . .
H19A H 0.2864 0.8456 0.0357 0.044 Uiso 1 1 calc R . .
H19B H 0.1831 0.8632 0.0292 0.044 Uiso 1 1 calc R . .
H19C H 0.2276 0.6175 0.0462 0.044 Uiso 1 1 calc R . .
C20 C 0.23774(14) 1.1086(3) 0.12970(9) 0.0310(4) Uani 1 1 d . . .
H20A H 0.2301 1.1464 0.1734 0.046 Uiso 1 1 calc R . .
H20B H 0.1954 1.1968 0.1052 0.046 Uiso 1 1 calc R . .
H20C H 0.2967 1.1511 0.1168 0.046 Uiso 1 1 calc R . .
C21 C 0.39374(10) 0.5435(3) 0.21640(7) 0.0206(3) Uani 1 1 d . . .
F1 F 0.46385(6) 0.6557(2) 0.23788(5) 0.0284(2) Uani 1 1 d . . .
F2 F 0.37288(7) 0.37674(17) 0.25672(5) 0.0280(2) Uani 1 1 d . . .
F3 F 0.41821(7) 0.4356(2) 0.16468(5) 0.0333(3) Uani 1 1 d . . .

loop_
_atom_site_aniso_label
_atom_site_aniso_U_11
_atom_site_aniso_U_22
_atom_site_aniso_U_33
_atom_site_aniso_U_23
_atom_site_aniso_U_13
_atom_site_aniso_U_12
N1 0.0210(6) 0.0205(6) 0.0171(7) -0.0006(5) -0.0004(5) 0.0012(5)
N2 0.0195(6) 0.0205(7) 0.0161(6) -0.0010(5) -0.0007(5) 0.0014(5)
O1 0.0207(5) 0.0209(5) 0.0141(5) -0.0012(4) -0.0006(4) 0.0030(4)
O2 0.0227(5) 0.0287(6) 0.0145(5) -0.0033(5) -0.0027(5) 0.0041(4)
C1 0.0182(7) 0.0191(7) 0.0159(7) 0.0006(6) -0.0006(6) 0.0011(5)
C2 0.0190(7) 0.0196(7) 0.0147(7) 0.0010(6) 0.0002(6) 0.0001(5)
C3 0.0205(7) 0.0214(7) 0.0134(7) -0.0009(6) 0.0012(6) -0.0004(5)
C4 0.0191(7) 0.0203(7) 0.0168(7) 0.0023(6) 0.0007(6) 0.0009(5)
C5 0.0271(8) 0.0246(8) 0.0191(8) -0.0007(6) 0.0003(7) 0.0075(6)
C6 0.0333(9) 0.0369(9) 0.0183(8) -0.0010(7) -0.0039(7) 0.0073(7)
C7 0.0282(9) 0.0369(10) 0.0247(9) 0.0074(8) -0.0029(7) 0.0099(7)
C8 0.0290(8) 0.0264(8) 0.0276(9) 0.0033(7) 0.0030(7) 0.0099(7)
C9 0.0262(8) 0.0223(8) 0.0187(7) -0.0003(6) 0.0011(6) 0.0029(6)
C10 0.0192(6) 0.0185(7) 0.0156(7) 0.0014(6) 0.0011(6) 0.0014(5)
C11 0.0244(7) 0.0239(8) 0.0210(8) -0.0030(6) -0.0022(6) 0.0034(6)
C12 0.0227(8) 0.0304(9) 0.0243(8) 0.0018(7) -0.0049(7) 0.0049(7)
C13 0.0229(7) 0.0242(8) 0.0267(8) 0.0039(7) 0.0041(7) 0.0060(6)
C14 0.0260(8) 0.0194(7) 0.0215(8) 0.0003(6) 0.0058(6) 0.0014(6)
C15 0.0194(7) 0.0207(7) 0.0173(7) 0.0004(6) 0.0013(6) 0.0000(5)
C16 0.0180(6) 0.0204(7) 0.0159(7) -0.0010(6) -0.0012(6) -0.0007(5)
C17 0.0239(7) 0.0230(8) 0.0160(7) -0.0006(6) -0.0042(6) 0.0028(6)
C18 0.0245(8) 0.0306(9) 0.0273(9) -0.0012(7) -0.0022(7) 0.0007(7)
C19 0.0331(9) 0.0373(10) 0.0170(8) -0.0025(7) -0.0036(7) 0.0045(8)
C20 0.0441(10) 0.0235(8) 0.0253(9) 0.0011(7) -0.0068(8) -0.0012(7)
C21 0.0193(7) 0.0255(8) 0.0171(7) -0.0033(6) 0.0002(6) 0.0023(6)
F1 0.0176(4) 0.0420(6) 0.0257(5) -0.0040(5) -0.0020(4) -0.0022(4)
F2 0.0328(5) 0.0227(5) 0.0286(5) 0.0026(4) -0.0005(4) 0.0043(4)
F3 0.0327(6) 0.0473(6) 0.0199(5) -0.0128(5) -0.0018(4) 0.0147(5)

loop_
_atom_type_symbol
_atom_type_description
_atom_type_scat_dispersion_real
_atom_type_scat_dispersion_imag
_atom_type_scat_source
C C 0.0033 0.0000 'International Tables Vol C Tables 4.2.6.8 and 6.1.1.4'
H H 0.0000 0.0000 'International Tables Vol C Tables 4.2.6.8 and 6.1.1.4'
N N 0.0061 0.0000 'International Tables Vol C Tables 4.2.6.8 and 6.1.1.4'
O O 0.0106 0.0000 'International Tables Vol C Tables 4.2.6.8 and 6.1.1.4'
F F 0.0171 0.0000 'International Tables Vol C Tables 4.2.6.8 and 6.1.1.4'

loop_
_geom_angle_atom_site_label_1
_geom_angle_atom_site_label_2
_geom_angle_atom_site_label_3
_geom_angle
_geom_angle_site_symmetry_1
_geom_angle_site_symmetry_3
_geom_angle_publ_flag
C16 N1 C1 129.26(14) . . ?
C3 N2 C2 104.99(13) . . ?
C3 O1 C1 104.25(12) . . ?
C16 O2 C17 123.00(13) . . ?
N1 C1 C2 130.06(15) . . ?
N1 C1 O1 122.36(13) . . ?
C2 C1 O1 107.55(13) . . ?
C1 C2 N2 108.90(13) . . ?
C1 C2 C10 130.93(15) . . ?
N2 C2 C10 120.16(13) . . ?
N2 C3 O1 114.29(14) . . ?
N2 C3 C4 128.10(14) . . ?
O1 C3 C4 117.60(13) . . ?
C5 C4 C9 119.95(15) . . ?
C5 C4 C3 118.72(14) . . ?
C9 C4 C3 121.31(15) . . ?
C6 C5 C4 119.94(15) . . ?
C6 C5 H5 120.0 . . ?
C4 C5 H5 120.0 . . ?
C5 C6 C7 120.09(17) . . ?
C5 C6 H6 120.0 . . ?
C7 C6 H6 120.0 . . ?
C8 C7 C6 119.87(17) . . ?
C8 C7 H7 120.1 . . ?
C6 C7 H7 120.1 . . ?
C7 C8 C9 120.69(16) . . ?
C7 C8 H8 119.7 . . ?
C9 C8 H8 119.7 . . ?
C8 C9 C4 119.46(16) . . ?
C8 C9 H9 120.3 . . ?
C4 C9 H9 120.3 . . ?
C15 C10 C11 119.22(14) . . ?
C15 C10 C2 118.94(14) . . ?
C11 C10 C2 121.82(14) . . ?
C12 C11 C10 120.04(16) . . ?
C12 C11 H11 120.0 . . ?
C10 C11 H11 120.0 . . ?
C13 C12 C11 120.41(16) . . ?
C13 C12 H12 119.8 . . ?
C11 C12 H12 119.8 . . ?
C12 C13 C14 119.94(15) . . ?
C12 C13 H13 120.0 . . ?
C14 C13 H13 120.0 . . ?
C15 C14 C13 120.03(16) . . ?
C15 C14 H14 120.0 . . ?
C13 C14 H14 120.0 . . ?
C14 C15 C10 120.33(15) . . ?
C14 C15 H15 119.8 . . ?
C10 C15 H15 119.8 . . ?
N1 C16 O2 124.98(14) . . ?
N1 C16 C21 126.94(14) . . ?
O2 C16 C21 108.07(13) . . ?
O2 C17 C18 109.04(14) . . ?
O2 C17 C20 110.71(14) . . ?
C18 C17 C20 113.45(16) . . ?
O2 C17 C19 101.80(13) . . ?
C18 C17 C19 111.25(15) . . ?
C20 C17 C19 109.98(16) . . ?
C17 C18 H18A 109.5 . . ?
C17 C18 H18B 109.5 . . ?
H18A C18 H18B 109.5 . . ?
C17 C18 H18C 109.5 . . ?
H18A C18 H18C 109.5 . . ?
H18B C18 H18C 109.5 . . ?
C17 C19 H19A 109.5 . . ?
C17 C19 H19B 109.5 . . ?
H19A C19 H19B 109.5 . . ?
C17 C19 H19C 109.5 . . ?
H19A C19 H19C 109.5 . . ?
H19B C19 H19C 109.5 . . ?
C17 C20 H20A 109.5 . . ?
C17 C20 H20B 109.5 . . ?
H20A C20 H20B 109.5 . . ?
C17 C20 H20C 109.5 . . ?
H20A C20 H20C 109.5 . . ?
H20B C20 H20C 109.5 . . ?
F2 C21 F3 106.98(13) . . ?
F2 C21 F1 107.85(13) . . ?
F3 C21 F1 106.56(13) . . ?
F2 C21 C16 111.82(13) . . ?
F3 C21 C16 112.59(13) . . ?
F1 C21 C16 110.75(14) . . ?

loop_
_geom_bond_atom_site_label_1
_geom_bond_atom_site_label_2
_geom_bond_distance
_geom_bond_site_symmetry_2
_geom_bond_publ_flag
N1 C16 1.267(2) . ?
N1 C1 1.365(2) . ?
N2 C3 1.295(2) . ?
N2 C2 1.391(2) . ?
O1 C3 1.3646(19) . ?
O1 C1 1.3830(18) . ?
O2 C16 1.3332(19) . ?
O2 C17 1.490(2) . ?
C1 C2 1.367(2) . ?
C2 C10 1.467(2) . ?
C3 C4 1.458(2) . ?
C4 C5 1.396(2) . ?
C4 C9 1.397(2) . ?
C5 C6 1.388(2) . ?
C5 H5 0.9500 . ?
C6 C7 1.393(3) . ?
C6 H6 0.9500 . ?
C7 C8 1.382(3) . ?
C7 H7 0.9500 . ?
C8 C9 1.390(2) . ?
C8 H8 0.9500 . ?
C9 H9 0.9500 . ?
C10 C15 1.399(2) . ?
C10 C11 1.399(2) . ?
C11 C12 1.388(2) . ?
C11 H11 0.9500 . ?
C12 C13 1.387(3) . ?
C12 H12 0.9500 . ?
C13 C14 1.389(2) . ?
C13 H13 0.9500 . ?
C14 C15 1.389(2) . ?
C14 H14 0.9500 . ?
C15 H15 0.9500 . ?
C16 C21 1.537(2) . ?
C17 C18 1.515(2) . ?
C17 C20 1.519(2) . ?
C17 C19 1.523(2) . ?
C18 H18A 0.9800 . ?
C18 H18B 0.9800 . ?
C18 H18C 0.9800 . ?
C19 H19A 0.9800 . ?
C19 H19B 0.9800 . ?
C19 H19C 0.9800 . ?
C20 H20A 0.9800 . ?
C20 H20B 0.9800 . ?
C20 H20C 0.9800 . ?
C21 F2 1.331(2) . ?
C21 F3 1.3337(19) . ?
C21 F1 1.3383(18) . ?

loop_
_cod_related_entry_id
_cod_related_entry_database
_cod_related_entry_code
1 ChemSpider 30658952
